data_4071647
loop_
_publ_author_name
'Banide, Emilie V.'
'Ortin, Yannick'
'Chamiot, B\'en\'edicte'
'Cassidy, Andrew'
'Niehaus, Jan'
'Moore, Angela'
'Seward, Corey M.'
'M\"uller-Bunz, Helge'
'McGlinchey, Michael J.'

_publ_section_title
;
 Syntheses, Structures, and Dimerizations of Ferrocenyl- and
 Fluorenylideneallenes: Push&#x2212;Pull Multiple Bonds?
;
_journal_issue 16
_journal_name_full Organometallics
_journal_page_first 4173
_journal_paper_doi 10.1021/om800293m
_journal_volume 27
_journal_year 2008
_chemical_formula_moiety 'C25 H18 Fe O'
_chemical_formula_sum 'C25 H18 Fe O'
_chemical_formula_weight 390.24
_chemical_name_systematic
; 
 ? 
;
_space_group_IT_number 2
_symmetry_cell_setting triclinic
_symmetry_space_group_name_Hall '-P 1'
_symmetry_space_group_name_H-M 'P -1'
_atom_sites_solution_hydrogens difmap
_atom_sites_solution_primary direct
_atom_sites_solution_secondary difmap
_audit_creation_method SHELXL-97
_cell_angle_alpha 102.072(2)
_cell_angle_beta 115.407(2)
_cell_angle_gamma 96.572(2)
_cell_formula_units_Z 2
_cell_length_a 9.5739(13)
_cell_length_b 10.4470(14)
_cell_length_c 10.6029(14)
_cell_measurement_reflns_used 5517
_cell_measurement_temperature 293(2)
_cell_measurement_theta_max 26.99
_cell_measurement_theta_min 2.40
_cell_volume 911.4(2)
_computing_cell_refinement 'Bruker SAINT'
_computing_data_collection 'Bruker SMART'
_computing_data_reduction 'Bruker SAINT'
_computing_molecular_graphics 'Bruker SHELXTL'
_computing_publication_material 'Bruker SHELXTL'
_computing_structure_refinement 'SHELXL-97 (Sheldrick, 1997)'
_computing_structure_solution 'SHELXS-97 (Sheldrick, 1990)'
_diffrn_ambient_temperature 293(2)
_diffrn_measured_fraction_theta_full 0.997
_diffrn_measured_fraction_theta_max 0.942
_diffrn_measurement_device_type 'CCD area detector'
_diffrn_measurement_method 'phi and omega scans'
_diffrn_radiation_monochromator graphite
_diffrn_radiation_source 'fine-focus sealed tube'
_diffrn_radiation_type MoK\a
_diffrn_radiation_wavelength 0.71073
_diffrn_reflns_av_R_equivalents 0.0255
_diffrn_reflns_av_sigmaI/netI 0.0243
_diffrn_reflns_limit_h_max 12
_diffrn_reflns_limit_h_min -12
_diffrn_reflns_limit_k_max 13
_diffrn_reflns_limit_k_min -13
_diffrn_reflns_limit_l_max 14
_diffrn_reflns_limit_l_min -13
_diffrn_reflns_number 15645
_diffrn_reflns_theta_full 27.00
_diffrn_reflns_theta_max 28.27
_diffrn_reflns_theta_min 2.05
_exptl_absorpt_coefficient_mu 0.839
_exptl_absorpt_correction_T_max 0.9917
_exptl_absorpt_correction_T_min 0.8498
_exptl_absorpt_correction_type multi-scan
_exptl_absorpt_process_details SADABS
_exptl_crystal_colour red
_exptl_crystal_density_diffrn 1.422
_exptl_crystal_density_method 'not measured'
_exptl_crystal_description plate
_exptl_crystal_F_000 404
_exptl_crystal_size_max 0.50
_exptl_crystal_size_mid 0.50
_exptl_crystal_size_min 0.01
_refine_diff_density_max 0.509
_refine_diff_density_min -0.171
_refine_diff_density_rms 0.067
_refine_ls_extinction_method none
_refine_ls_goodness_of_fit_ref 1.081
_refine_ls_hydrogen_treatment mixed
_refine_ls_matrix_type full
_refine_ls_number_parameters 313
_refine_ls_number_reflns 4256
_refine_ls_number_restraints 0
_refine_ls_restrained_S_all 1.081
_refine_ls_R_factor_all 0.0462
_refine_ls_R_factor_gt 0.0407
_refine_ls_shift/su_max 0.005
_refine_ls_shift/su_mean 0.000
_refine_ls_structure_factor_coef Fsqd
_refine_ls_weighting_details 'calc w=1/[\s^2^(Fo^2^)+(0.0553P)^2^+0.2660P] where P=(Fo^2^+2Fc^2^)/3'
_refine_ls_weighting_scheme calc
_refine_ls_wR_factor_gt 0.0996
_refine_ls_wR_factor_ref 0.1033
_reflns_number_gt 3815
_reflns_number_total 4256
_reflns_threshold_expression >2sigma(I)
_cod_data_source_file om800293m-file002.cif
_cod_data_source_block mjm79
_cod_depositor_comments
;
The following automatic conversions were performed:

'_symmetry_cell_setting' value 'Triclinic' changed to 'triclinic'
according to /home/saulius/struct/CIF-dictionaries/cif_core.dic
dictionary named 'cif_core.dic' version 2.4.1 from 2010-06-29.

Automatic conversion script
Id: cif_fix_values 1715 2011-07-08 13:25:40Z adriana 
;
_cod_database_code 4071647

loop_
_symmetry_equiv_pos_as_xyz
'x, y, z'
'-x, -y, -z'

loop_
_atom_site_label
_atom_site_type_symbol
_atom_site_fract_x
_atom_site_fract_y
_atom_site_fract_z
_atom_site_U_iso_or_equiv
_atom_site_adp_type
_atom_site_occupancy
_atom_site_symmetry_multiplicity
_atom_site_calc_flag
_atom_site_refinement_flags
_atom_site_disorder_assembly
_atom_site_disorder_group
Fe Fe 0.42686(3) 0.67755(3) 0.20228(3) 0.03436(11) Uani 1 1 d . . .
O O 0.03837(18) 0.53235(17) 0.15253(18) 0.0514(4) Uani 1 1 d . . .
H1O1 H 0.0643 0.6098 0.1521 0.077 Uiso 0.50 1 calc PR A 1
H1O2 H 0.0242 0.4978 0.0698 0.077 Uiso 0.50 1 calc PR A 2
C1 C 0.1722(2) 0.49717(19) 0.2554(2) 0.0379(4) Uani 1 1 d . . .
C2 C 0.3208(2) 0.51756(18) 0.2375(2) 0.0354(4) Uani 1 1 d . . .
C3 C 0.4533(2) 0.59875(18) 0.3700(2) 0.0354(4) Uani 1 1 d . . .
C3A C 0.3969(2) 0.64859(19) 0.4752(2) 0.0363(4) Uani 1 1 d . . .
C4 C 0.4716(3) 0.7386(2) 0.6135(2) 0.0462(5) Uani 1 1 d . . .
H4 H 0.577(3) 0.781(3) 0.654(3) 0.052(7) Uiso 1 1 d . . .
C5 C 0.3820(4) 0.7694(3) 0.6843(3) 0.0571(6) Uani 1 1 d . . .
H5 H 0.427(3) 0.828(3) 0.766(3) 0.062(8) Uiso 1 1 d . . .
C6 C 0.2230(4) 0.7125(3) 0.6204(3) 0.0584(7) Uani 1 1 d . . .
H6 H 0.170(3) 0.732(3) 0.657(3) 0.060(8) Uiso 1 1 d . . .
C7 C 0.1455(3) 0.6220(2) 0.4816(3) 0.0489(5) Uani 1 1 d . . .
H7 H 0.037(3) 0.586(2) 0.435(3) 0.048(6) Uiso 1 1 d . . .
C7A C 0.2328(2) 0.59102(19) 0.4095(2) 0.0372(4) Uani 1 1 d . . .
C8 C 0.5910(3) 0.6034(2) 0.3499(2) 0.0413(4) Uani 1 1 d . . .
H8 H 0.690(3) 0.648(2) 0.415(3) 0.047(6) Uiso 1 1 d . . .
C9 C 0.5418(3) 0.5253(2) 0.2055(3) 0.0464(5) Uani 1 1 d . . .
H9 H 0.607(3) 0.514(3) 0.166(3) 0.060(8) Uiso 1 1 d . . .
C10 C 0.3753(3) 0.4719(2) 0.1351(2) 0.0437(5) Uani 1 1 d . . .
H10 H 0.312(3) 0.419(3) 0.044(3) 0.059(7) Uiso 1 1 d . . .
C11 C 0.2717(4) 0.7967(3) 0.1371(4) 0.0689(9) Uani 1 1 d . . .
H11 H 0.179(4) 0.784(3) 0.133(4) 0.089(11) Uiso 1 1 d . . .
C12 C 0.4161(5) 0.8727(3) 0.2599(4) 0.0730(10) Uani 1 1 d . . .
H12 H 0.417(4) 0.906(3) 0.327(4) 0.074(10) Uiso 1 1 d . . .
C13 C 0.5385(3) 0.8641(2) 0.2206(3) 0.0580(6) Uani 1 1 d . . .
H13 H 0.642(3) 0.900(3) 0.272(3) 0.065(8) Uiso 1 1 d . . .
C14 C 0.4698(3) 0.7846(3) 0.0767(3) 0.0539(6) Uani 1 1 d . . .
H14 H 0.521(4) 0.764(3) 0.023(4) 0.077(9) Uiso 1 1 d . . .
C15 C 0.3071(3) 0.7433(3) 0.0257(3) 0.0580(6) Uani 1 1 d . . .
H15 H 0.237(4) 0.681(3) -0.075(4) 0.078(9) Uiso 1 1 d . . .
C16 C 0.1229(2) 0.3553(2) 0.2502(2) 0.0416(4) Uani 1 1 d . . .
C17 C 0.0863(2) 0.2419(2) 0.2476(2) 0.0423(4) Uani 1 1 d . . .
C18 C 0.0396(3) 0.1046(2) 0.2442(3) 0.0424(5) Uani 1 1 d . . .
C19 C -0.0816(3) 0.0139(2) 0.1179(3) 0.0540(6) Uani 1 1 d . . .
H19 H -0.136(3) 0.045(3) 0.044(3) 0.074(9) Uiso 1 1 d . . .
C20 C -0.1267(3) -0.1171(3) 0.1150(4) 0.0645(7) Uani 1 1 d . . .
H20 H -0.206(4) -0.173(4) 0.034(4) 0.094(11) Uiso 1 1 d . . .
C21 C -0.0553(4) -0.1595(3) 0.2353(4) 0.0657(7) Uani 1 1 d . . .
H21 H -0.082(3) -0.247(3) 0.236(3) 0.069(8) Uiso 1 1 d . . .
C22 C 0.0647(5) -0.0710(3) 0.3600(4) 0.0828(10) Uani 1 1 d . . .
H22 H 0.109(4) -0.098(4) 0.441(4) 0.096(11) Uiso 1 1 d . . .
C23 C 0.1136(4) 0.0609(3) 0.3649(3) 0.0722(8) Uani 1 1 d . . .
H23 H 0.198(4) 0.120(3) 0.446(4) 0.080(10) Uiso 1 1 d . . .

loop_
_atom_site_aniso_label
_atom_site_aniso_U_11
_atom_site_aniso_U_22
_atom_site_aniso_U_33
_atom_site_aniso_U_23
_atom_site_aniso_U_13
_atom_site_aniso_U_12
Fe 0.04064(17) 0.02974(16) 0.03629(17) 0.01350(11) 0.01944(13) 0.00760(11)
O 0.0447(8) 0.0517(9) 0.0495(9) 0.0241(7) 0.0110(7) 0.0080(7)
C1 0.0394(10) 0.0321(9) 0.0393(10) 0.0153(8) 0.0148(8) 0.0032(8)
C2 0.0436(10) 0.0264(8) 0.0357(9) 0.0118(7) 0.0178(8) 0.0044(7)
C3 0.0410(10) 0.0303(9) 0.0349(9) 0.0146(7) 0.0155(8) 0.0074(7)
C3A 0.0459(10) 0.0313(9) 0.0353(9) 0.0169(8) 0.0184(8) 0.0103(8)
C4 0.0594(14) 0.0395(11) 0.0347(10) 0.0123(8) 0.0174(10) 0.0082(10)
C5 0.095(2) 0.0449(13) 0.0414(12) 0.0165(10) 0.0369(13) 0.0221(13)
C6 0.088(2) 0.0597(15) 0.0637(16) 0.0325(13) 0.0568(16) 0.0364(15)
C7 0.0566(14) 0.0506(12) 0.0600(14) 0.0314(11) 0.0365(12) 0.0198(11)
C7A 0.0470(11) 0.0327(9) 0.0400(10) 0.0196(8) 0.0229(9) 0.0116(8)
C8 0.0385(10) 0.0399(10) 0.0472(11) 0.0189(9) 0.0180(9) 0.0116(9)
C9 0.0584(13) 0.0395(11) 0.0583(13) 0.0199(10) 0.0376(12) 0.0200(10)
C10 0.0615(13) 0.0297(9) 0.0399(11) 0.0070(8) 0.0258(10) 0.0066(9)
C11 0.0654(17) 0.0656(17) 0.118(3) 0.0631(19) 0.0585(19) 0.0378(15)
C12 0.138(3) 0.0377(13) 0.076(2) 0.0267(13) 0.069(2) 0.0378(17)
C13 0.0611(15) 0.0379(12) 0.0674(16) 0.0228(11) 0.0227(13) -0.0003(11)
C14 0.0649(15) 0.0555(14) 0.0609(15) 0.0352(12) 0.0378(13) 0.0164(12)
C15 0.0567(14) 0.0613(15) 0.0580(15) 0.0355(13) 0.0200(12) 0.0152(12)
C16 0.0394(10) 0.0383(11) 0.0447(11) 0.0149(9) 0.0175(9) 0.0028(8)
C17 0.0399(10) 0.0371(10) 0.0490(12) 0.0147(9) 0.0199(9) 0.0056(8)
C18 0.0460(11) 0.0322(10) 0.0585(13) 0.0164(9) 0.0314(10) 0.0086(8)
C19 0.0469(12) 0.0403(12) 0.0705(16) 0.0207(11) 0.0223(12) 0.0062(10)
C20 0.0542(15) 0.0373(12) 0.092(2) 0.0142(13) 0.0290(15) 0.0012(11)
C21 0.0822(19) 0.0337(12) 0.103(2) 0.0264(14) 0.0590(18) 0.0137(12)
C22 0.129(3) 0.0521(16) 0.075(2) 0.0372(16) 0.045(2) 0.0213(18)
C23 0.102(2) 0.0439(14) 0.0566(16) 0.0185(12) 0.0249(16) 0.0072(15)

loop_
_atom_type_symbol
_atom_type_description
_atom_type_scat_dispersion_real
_atom_type_scat_dispersion_imag
_atom_type_scat_source
C C 0.0033 0.0016 'International Tables Vol C Tables 4.2.6.8 and 6.1.1.4'
H H 0.0000 0.0000 'International Tables Vol C Tables 4.2.6.8 and 6.1.1.4'
O O 0.0106 0.0060 'International Tables Vol C Tables 4.2.6.8 and 6.1.1.4'
Fe Fe 0.3463 0.8444 'International Tables Vol C Tables 4.2.6.8 and 6.1.1.4'

loop_
_geom_angle_atom_site_label_1
_geom_angle_atom_site_label_2
_geom_angle_atom_site_label_3
_geom_angle
C12 Fe C9 153.97(14)
C12 Fe C11 40.84(14)
C9 Fe C11 163.08(13)
C12 Fe C2 127.52(11)
C9 Fe C2 68.00(9)
C11 Fe C2 109.31(10)
C12 Fe C13 40.45(13)
C9 Fe C13 119.19(11)
C11 Fe C13 68.01(12)
C2 Fe C13 164.41(10)
C12 Fe C15 67.61(13)
C9 Fe C15 125.98(11)
C11 Fe C15 39.89(12)
C2 Fe C15 121.28(10)
C13 Fe C15 67.25(11)
C12 Fe C3 108.67(10)
C9 Fe C3 68.09(8)
C11 Fe C3 121.61(10)
C2 Fe C3 40.82(7)
C13 Fe C3 126.35(10)
C15 Fe C3 156.02(10)
C12 Fe C14 67.32(12)
C9 Fe C14 107.70(10)
C11 Fe C14 67.16(11)
C2 Fe C14 154.78(10)
C13 Fe C14 39.81(11)
C15 Fe C14 39.75(10)
C3 Fe C14 162.82(10)
C12 Fe C10 164.39(13)
C9 Fe C10 40.71(10)
C11 Fe C10 126.40(13)
C2 Fe C10 40.53(8)
C13 Fe C10 153.50(11)
C15 Fe C10 108.21(11)
C3 Fe C10 68.63(8)
C14 Fe C10 119.85(10)
C12 Fe C8 119.90(13)
C9 Fe C8 40.58(9)
C11 Fe C8 155.58(13)
C2 Fe C8 68.49(8)
C13 Fe C8 107.22(10)
C15 Fe C8 162.37(10)
C3 Fe C8 40.63(8)
C14 Fe C8 125.45(10)
C10 Fe C8 68.78(9)
C1 O H1O1 109.5
C1 O H1O2 109.5
O C1 C16 108.18(16)
O C1 C2 115.81(16)
C16 C1 C2 110.44(17)
O C1 C7A 110.80(17)
C16 C1 C7A 110.68(16)
C2 C1 C7A 100.79(15)
C10 C2 C3 108.58(18)
C10 C2 C1 140.29(18)
C3 C2 C1 110.78(17)
C10 C2 Fe 69.95(11)
C3 C2 Fe 69.77(10)
C1 C2 Fe 129.66(13)
C8 C3 C2 107.90(18)
C8 C3 C3A 143.34(19)
C2 C3 C3A 108.74(17)
C8 C3 Fe 69.83(11)
C2 C3 Fe 69.41(10)
C3A C3 Fe 123.26(13)
C4 C3A C7A 119.8(2)
C4 C3A C3 132.7(2)
C7A C3A C3 107.52(17)
C3A C4 C5 118.7(2)
C3A C4 H4 120.2(16)
C5 C4 H4 121.0(16)
C6 C5 C4 121.3(2)
C6 C5 H5 120(2)
C4 C5 H5 118(2)
C5 C6 C7 121.0(2)
C5 C6 H6 123(2)
C7 C6 H6 116(2)
C7A C7 C6 118.4(2)
C7A C7 H7 119.5(16)
C6 C7 H7 122.0(15)
C7 C7A C3A 120.9(2)
C7 C7A C1 127.4(2)
C3A C7A C1 111.72(17)
C9 C8 C3 107.20(19)
C9 C8 Fe 69.13(12)
C3 C8 Fe 69.54(11)
C9 C8 H8 125.9(15)
C3 C8 H8 126.9(15)
Fe C8 H8 125.6(16)
C8 C9 C10 109.3(2)
C8 C9 Fe 70.29(12)
C10 C9 Fe 70.12(12)
C8 C9 H9 124.4(18)
C10 C9 H9 126.3(18)
Fe C9 H9 124.9(18)
C2 C10 C9 106.96(19)
C2 C10 Fe 69.52(11)
C9 C10 Fe 69.17(12)
C2 C10 H10 124.1(17)
C9 C10 H10 129.0(17)
Fe C10 H10 126.4(17)
C15 C11 C12 107.6(3)
C15 C11 Fe 70.37(15)
C12 C11 Fe 69.46(16)
C15 C11 H11 126(2)
C12 C11 H11 126(2)
Fe C11 H11 124(2)
C13 C12 C11 107.5(3)
C13 C12 Fe 70.19(15)
C11 C12 Fe 69.71(16)
C13 C12 H12 132(3)
C11 C12 H12 121(3)
Fe C12 H12 124(3)
C14 C13 C12 107.6(3)
C14 C13 Fe 70.23(14)
C12 C13 Fe 69.37(15)
C14 C13 H13 121.7(19)
C12 C13 H13 130.7(19)
Fe C13 H13 125.9(19)
C15 C14 C13 108.8(3)
C15 C14 Fe 70.02(14)
C13 C14 Fe 69.96(14)
C15 C14 H14 125(2)
C13 C14 H14 126(2)
Fe C14 H14 127(2)
C14 C15 C11 108.5(3)
C14 C15 Fe 70.23(14)
C11 C15 Fe 69.74(15)
C14 C15 H15 121.1(18)
C11 C15 H15 130.3(18)
Fe C15 H15 123.5(18)
C17 C16 C1 178.8(2)
C16 C17 C18 179.2(2)
C23 C18 C19 118.8(2)
C23 C18 C17 121.1(2)
C19 C18 C17 120.1(2)
C20 C19 C18 120.1(3)
C20 C19 H19 121(2)
C18 C19 H19 118(2)
C21 C20 C19 121.0(3)
C21 C20 H20 120(2)
C19 C20 H20 119(2)
C20 C21 C22 119.3(2)
C20 C21 H21 123.0(18)
C22 C21 H21 117.7(18)
C21 C22 C23 120.8(3)
C21 C22 H22 119(2)
C23 C22 H22 120(2)
C18 C23 C22 120.1(3)
C18 C23 H23 118(2)
C22 C23 H23 122(2)

loop_
_geom_bond_atom_site_label_1
_geom_bond_atom_site_label_2
_geom_bond_distance
Fe C12 2.030(3)
Fe C9 2.033(2)
Fe C11 2.034(3)
Fe C2 2.0397(18)
Fe C13 2.041(2)
Fe C15 2.042(2)
Fe C3 2.0444(18)
Fe C14 2.045(2)
Fe C10 2.045(2)
Fe C8 2.048(2)
O C1 1.429(2)
O H1O1 0.8200
O H1O2 0.8200
C1 C16 1.485(3)
C1 C2 1.512(3)
C1 C7A 1.534(3)
C2 C10 1.415(3)
C2 C3 1.424(3)
C3 C8 1.421(3)
C3 C3A 1.464(3)
C3A C4 1.384(3)
C3A C7A 1.408(3)
C4 C5 1.384(4)
C4 H4 0.92(3)
C5 C6 1.367(4)
C5 H5 0.84(3)
C6 C7 1.390(4)
C6 H6 0.78(3)
C7 C7A 1.376(3)
C7 H7 0.93(2)
C8 C9 1.415(3)
C8 H8 0.90(2)
C9 C10 1.419(3)
C9 H9 0.89(3)
C10 H10 0.90(3)
C11 C15 1.390(4)
C11 C12 1.418(5)
C11 H11 0.87(3)
C12 C13 1.408(5)
C12 H12 0.72(3)
C13 C14 1.391(4)
C13 H13 0.89(3)
C14 C15 1.389(4)
C14 H14 0.91(3)
C15 H15 1.00(3)
C16 C17 1.187(3)
C17 C18 1.441(3)
C18 C23 1.374(4)
C18 C19 1.386(3)
C19 C20 1.377(3)
C19 H19 0.89(3)
C20 C21 1.360(4)
C20 H20 0.88(3)
C21 C22 1.365(5)
C21 H21 0.93(3)
C22 C23 1.386(4)
C22 H22 0.90(4)
C23 H23 0.92(3)

loop_
_geom_hbond_atom_site_label_D
_geom_hbond_atom_site_label_H
_geom_hbond_atom_site_label_A
_geom_hbond_distance_DH
_geom_hbond_distance_HA
_geom_hbond_distance_DA
_geom_hbond_angle_DHA
_geom_hbond_site_symmetry_A
O H1O2 O 0.82 2.11 2.897(3) 161.0 2_565

loop_
_geom_torsion_atom_site_label_1
_geom_torsion_atom_site_label_2
_geom_torsion_atom_site_label_3
_geom_torsion_atom_site_label_4
_geom_torsion
O C1 C2 C10 -61.9(3)
C16 C1 C2 C10 61.5(3)
C7A C1 C2 C10 178.5(2)
O C1 C2 C3 126.08(18)
C16 C1 C2 C3 -110.55(18)
C7A C1 C2 C3 6.50(19)
O C1 C2 Fe 45.6(2)
C16 C1 C2 Fe 169.00(14)
C7A C1 C2 Fe -73.96(19)
C12 Fe C2 C10 166.02(18)
C9 Fe C2 C10 -38.24(13)
C11 Fe C2 C10 123.90(17)
C13 Fe C2 C10 -158.9(3)
C15 Fe C2 C10 81.50(16)
C3 Fe C2 C10 -119.74(17)
C14 Fe C2 C10 46.7(3)
C8 Fe C2 C10 -82.08(14)
C12 Fe C2 C3 -74.24(19)
C9 Fe C2 C3 81.50(13)
C11 Fe C2 C3 -116.36(16)
C13 Fe C2 C3 -39.1(4)
C15 Fe C2 C3 -158.76(14)
C14 Fe C2 C3 166.4(2)
C10 Fe C2 C3 119.74(17)
C8 Fe C2 C3 37.66(12)
C12 Fe C2 C1 26.5(2)
C9 Fe C2 C1 -177.8(2)
C11 Fe C2 C1 -15.7(2)
C13 Fe C2 C1 61.6(4)
C15 Fe C2 C1 -58.1(2)
C3 Fe C2 C1 100.7(2)
C14 Fe C2 C1 -92.9(3)
C10 Fe C2 C1 -139.6(2)
C8 Fe C2 C1 138.36(19)
C10 C2 C3 C8 -0.1(2)
C1 C2 C3 C8 174.58(16)
Fe C2 C3 C8 -59.44(13)
C10 C2 C3 C3A 178.80(15)
C1 C2 C3 C3A -6.6(2)
Fe C2 C3 C3A 119.42(14)
C10 C2 C3 Fe 59.37(13)
C1 C2 C3 Fe -125.99(14)
C12 Fe C3 C8 -114.48(17)
C9 Fe C3 C8 37.95(13)
C11 Fe C3 C8 -157.61(16)
C2 Fe C3 C8 119.20(17)
C13 Fe C3 C8 -72.95(17)
C15 Fe C3 C8 168.8(2)
C14 Fe C3 C8 -41.0(4)
C10 Fe C3 C8 81.90(14)
C12 Fe C3 C2 126.32(16)
C9 Fe C3 C2 -81.25(13)
C11 Fe C3 C2 83.19(17)
C13 Fe C3 C2 167.85(14)
C15 Fe C3 C2 49.6(3)
C14 Fe C3 C2 -160.2(3)
C10 Fe C3 C2 -37.30(12)
C8 Fe C3 C2 -119.20(17)
C12 Fe C3 C3A 26.9(2)
C9 Fe C3 C3A 179.31(19)
C11 Fe C3 C3A -16.2(2)
C2 Fe C3 C3A -99.4(2)
C13 Fe C3 C3A 68.4(2)
C15 Fe C3 C3A -49.8(3)
C14 Fe C3 C3A 100.3(3)
C10 Fe C3 C3A -136.74(18)
C8 Fe C3 C3A 141.4(2)
C8 C3 C3A C4 4.3(4)
C2 C3 C3A C4 -173.8(2)
Fe C3 C3A C4 -96.6(2)
C8 C3 C3A C7A -178.2(2)
C2 C3 C3A C7A 3.6(2)
Fe C3 C3A C7A 80.77(18)
C7A C3A C4 C5 0.3(3)
C3 C3A C4 C5 177.4(2)
C3A C4 C5 C6 0.2(3)
C4 C5 C6 C7 -0.3(4)
C5 C6 C7 C7A -0.1(3)
C6 C7 C7A C3A 0.5(3)
C6 C7 C7A C1 -178.47(19)
C4 C3A C7A C7 -0.6(3)
C3 C3A C7A C7 -178.42(17)
C4 C3A C7A C1 178.51(17)
C3 C3A C7A C1 0.7(2)
O C1 C7A C7 51.6(3)
C16 C1 C7A C7 -68.4(3)
C2 C1 C7A C7 174.75(19)
O C1 C7A C3A -127.43(17)
C16 C1 C7A C3A 112.57(18)
C2 C1 C7A C3A -4.31(19)
C2 C3 C8 C9 0.1(2)
C3A C3 C8 C9 -178.1(2)
Fe C3 C8 C9 -59.10(14)
C2 C3 C8 Fe 59.18(13)
C3A C3 C8 Fe -119.0(3)
C12 Fe C8 C9 -157.23(16)
C11 Fe C8 C9 170.4(2)
C2 Fe C8 C9 80.86(14)
C13 Fe C8 C9 -115.03(15)
C15 Fe C8 C9 -46.2(4)
C3 Fe C8 C9 118.69(18)
C14 Fe C8 C9 -75.08(17)
C10 Fe C8 C9 37.19(13)
C12 Fe C8 C3 84.08(16)
C9 Fe C8 C3 -118.69(18)
C11 Fe C8 C3 51.7(3)
C2 Fe C8 C3 -37.83(11)
C13 Fe C8 C3 126.28(14)
C15 Fe C8 C3 -164.9(3)
C14 Fe C8 C3 166.23(13)
C10 Fe C8 C3 -81.50(13)
C3 C8 C9 C10 -0.1(2)
Fe C8 C9 C10 -59.43(15)
C3 C8 C9 Fe 59.36(13)
C12 Fe C9 C8 49.9(3)
C11 Fe C9 C8 -166.3(3)
C2 Fe C9 C8 -82.17(14)
C13 Fe C9 C8 82.47(16)
C15 Fe C9 C8 164.33(14)
C3 Fe C9 C8 -38.00(12)
C14 Fe C9 C8 124.28(14)
C10 Fe C9 C8 -120.25(19)
C12 Fe C9 C10 170.1(2)
C11 Fe C9 C10 -46.0(4)
C2 Fe C9 C10 38.08(12)
C13 Fe C9 C10 -157.28(14)
C15 Fe C9 C10 -75.43(17)
C3 Fe C9 C10 82.25(13)
C14 Fe C9 C10 -115.47(14)
C8 Fe C9 C10 120.25(19)
C3 C2 C10 C9 0.0(2)
C1 C2 C10 C9 -172.1(2)
Fe C2 C10 C9 59.29(14)
C3 C2 C10 Fe -59.26(13)
C1 C2 C10 Fe 128.6(3)
C8 C9 C10 C2 0.0(2)
Fe C9 C10 C2 -59.51(14)
C8 C9 C10 Fe 59.54(15)
C12 Fe C10 C2 -45.4(4)
C9 Fe C10 C2 118.38(18)
C11 Fe C10 C2 -76.70(17)
C13 Fe C10 C2 167.5(2)
C15 Fe C10 C2 -117.15(14)
C3 Fe C10 C2 37.55(12)
C14 Fe C10 C2 -159.05(13)
C8 Fe C10 C2 81.31(13)
C12 Fe C10 C9 -163.8(4)
C11 Fe C10 C9 164.92(15)
C2 Fe C10 C9 -118.38(18)
C13 Fe C10 C9 49.1(3)
C15 Fe C10 C9 124.47(14)
C3 Fe C10 C9 -80.83(14)
C14 Fe C10 C9 82.57(16)
C8 Fe C10 C9 -37.07(13)
C12 Fe C11 C15 118.4(2)
C9 Fe C11 C15 -38.3(4)
C2 Fe C11 C15 -116.03(16)
C13 Fe C11 C15 80.39(18)
C3 Fe C11 C15 -159.48(15)
C14 Fe C11 C15 37.17(17)
C10 Fe C11 C15 -73.95(19)
C8 Fe C11 C15 163.7(2)
C9 Fe C11 C12 -156.7(3)
C2 Fe C11 C12 125.56(17)
C13 Fe C11 C12 -38.02(17)
C15 Fe C11 C12 -118.4(2)
C3 Fe C11 C12 82.11(19)
C14 Fe C11 C12 -81.23(19)
C10 Fe C11 C12 167.64(16)
C8 Fe C11 C12 45.2(3)
C15 C11 C12 C13 -0.1(3)
Fe C11 C12 C13 60.28(18)
C15 C11 C12 Fe -60.34(18)
C9 Fe C12 C13 46.5(3)
C11 Fe C12 C13 -118.3(2)
C2 Fe C12 C13 166.22(14)
C15 Fe C12 C13 -80.72(18)
C3 Fe C12 C13 124.61(17)
C14 Fe C12 C13 -37.52(17)
C10 Fe C12 C13 -158.1(3)
C8 Fe C12 C13 81.48(19)
C9 Fe C12 C11 164.8(2)
C2 Fe C12 C11 -75.5(2)
C13 Fe C12 C11 118.3(2)
C15 Fe C12 C11 37.60(17)
C3 Fe C12 C11 -117.07(17)
C14 Fe C12 C11 80.80(18)
C10 Fe C12 C11 -39.8(5)
C8 Fe C12 C11 -160.20(16)
C11 C12 C13 C14 0.1(3)
Fe C12 C13 C14 60.07(17)
C11 C12 C13 Fe -59.98(17)
C12 Fe C13 C14 -118.6(3)
C9 Fe C13 C14 82.74(18)
C11 Fe C13 C14 -80.25(19)
C2 Fe C13 C14 -163.3(3)
C15 Fe C13 C14 -36.96(16)
C3 Fe C13 C14 165.88(14)
C10 Fe C13 C14 48.4(3)
C8 Fe C13 C14 125.21(16)
C9 Fe C13 C12 -158.63(19)
C11 Fe C13 C12 38.4(2)
C2 Fe C13 C12 -44.7(4)
C15 Fe C13 C12 81.7(2)
C3 Fe C13 C12 -75.5(2)
C14 Fe C13 C12 118.6(3)
C10 Fe C13 C12 167.0(2)
C8 Fe C13 C12 -116.2(2)
C12 C13 C14 C15 -0.1(3)
Fe C13 C14 C15 59.43(17)
C12 C13 C14 Fe -59.53(17)
C12 Fe C14 C15 -81.8(2)
C9 Fe C14 C15 125.50(18)
C11 Fe C14 C15 -37.30(19)
C2 Fe C14 C15 49.7(3)
C13 Fe C14 C15 -119.9(2)
C3 Fe C14 C15 -161.6(3)
C10 Fe C14 C15 82.74(19)
C8 Fe C14 C15 166.79(16)
C12 Fe C14 C13 38.11(19)
C9 Fe C14 C13 -114.63(17)
C11 Fe C14 C13 82.6(2)
C2 Fe C14 C13 169.57(19)
C15 Fe C14 C13 119.9(2)
C3 Fe C14 C13 -41.7(4)
C10 Fe C14 C13 -157.39(16)
C8 Fe C14 C13 -73.35(19)
C13 C14 C15 C11 0.1(3)
Fe C14 C15 C11 59.46(17)
C13 C14 C15 Fe -59.39(17)
C12 C11 C15 C14 0.0(3)
Fe C11 C15 C14 -59.77(17)
C12 C11 C15 Fe 59.76(18)
C12 Fe C15 C14 81.0(2)
C9 Fe C15 C14 -73.4(2)
C11 Fe C15 C14 119.5(3)
C2 Fe C15 C14 -157.65(15)
C13 Fe C15 C14 37.02(17)
C3 Fe C15 C14 166.7(2)
C10 Fe C15 C14 -115.07(17)
C8 Fe C15 C14 -37.9(4)
C12 Fe C15 C11 -38.47(19)
C9 Fe C15 C11 167.13(17)
C2 Fe C15 C11 82.9(2)
C13 Fe C15 C11 -82.4(2)
C3 Fe C15 C11 47.3(3)
C14 Fe C15 C11 -119.5(3)
C10 Fe C15 C11 125.48(18)
C8 Fe C15 C11 -157.4(3)
C23 C18 C19 C20 0.3(4)
C17 C18 C19 C20 -179.7(2)
C18 C19 C20 C21 0.9(4)
C19 C20 C21 C22 -1.1(5)
C20 C21 C22 C23 0.2(5)
C19 C18 C23 C22 -1.2(5)
C17 C18 C23 C22 178.8(3)
C21 C22 C23 C18 1.0(6)
